data_7222418
loop_
_publ_author_name
'Belik, A.A.'
'Izumi, F.'
'Ikeda, T.'
'Malakho, A.P.'
'Lazoryak, B.I.'

_publ_section_title
;
 Strontium phosphates with beta-(Ca3 (P O4)2)-type structures: Sr9 Ni Li
 (P O4)7, Sr9.04 Ni1.02 Na0.88 (P O4)7 and Sr9.08 Ni1.04 K0.76(P O4)7
;
_journal_name_full 'Journal of Materials Chemistry'
_journal_page_first 3803
_journal_page_last 3808
_journal_volume 12
_journal_year 2002
_chemical_formula_sum 'K0.76 Ni1.04 O28 P7 Sr9.08'
_chemical_name_systematic 'Sr9.08 Ni1.04 K0.76 (P O4)7'
_space_group_IT_number 161
_symmetry_space_group_name_Hall 'R 3 -2"c'
_symmetry_space_group_name_H-M 'R 3 c :H'
_cell_angle_alpha 90
_cell_angle_beta 90
_cell_angle_gamma 120
_cell_formula_units_Z 6
_cell_length_a 10.7128
_cell_length_b 10.7128
_cell_length_c 38.9492
_cell_volume 3871.107
_citation_journal_id_ASTM JMACEP
_cod_data_source_file Belik_JMACEP_2002_382.cif
_cod_data_source_block K0.76Ni1.04O28P7Sr9.08
_cod_database_code 7222418

loop_
_symmetry_equiv_pos_as_xyz
x,y,z
-y,x-y,z
-x+y,-x,z
-y,-x,z+1/2
x,x-y,z+1/2
-x+y,y,z+1/2
x+2/3,y+1/3,z+1/3
-y+2/3,x-y+1/3,z+1/3
-x+y+2/3,-x+1/3,z+1/3
-y+2/3,-x+1/3,z+5/6
x+2/3,x-y+1/3,z+5/6
-x+y+2/3,y+1/3,z+5/6
x+1/3,y+2/3,z+2/3
-y+1/3,x-y+2/3,z+2/3
-x+y+1/3,-x+2/3,z+2/3
-y+1/3,-x+2/3,z+7/6
x+1/3,x-y+2/3,z+7/6
-x+y+1/3,y+2/3,z+7/6

loop_
_atom_site_label
_atom_site_type_symbol
_atom_site_fract_x
_atom_site_fract_y
_atom_site_fract_z
_atom_site_occupancy
_atom_site_U_iso_or_equiv
Sr4 Sr+2 0 0 0.1837 0.08 0.0
Sr3 Sr+2 0.1292 0.27303 0.32595 1 0.0
O1 O-2 0 0 0.3052 1 0.0
K1 K+1 0 0 0.1837 0.76 0.0
O3 O-2 0.7367 0.9053 0.1727 1 0.0
O6 O-2 0.5091 0.7538 0.1346 1 0.0
O2 O-2 0.018 0.8726 0.2547 1 0.0
Sr2 Sr+2 0.6142 0.8174 0.231 1 0.0
O4 O-2 0.7425 0.7628 0.1205 1 0.0
O8 O-2 0.5891 0.692 0.0502 1 0.0
O7 O-2 0.6103 0.9471 0.0444 1 0.0
Ni1 Ni+2 0 0 0.1837 0.04 0.0
P3 P+5 0.6592 0.8452 0.03104 1 0.0
O10 O-2 0.6233 0.8212 0.9924 1 0.0
O5 O-2 0.7251 0.9947 0.1144 1 0.0
Sr1 Sr+2 0.72637 0.8566 0.43289 1 0.0
Ni2 Ni+2 0 0 0 1 0.0
P2 P+5 0.6796 0.8519 0.13576 1 0.0
O9 O-2 0.825 0.9205 0.0377 1 0.0
P1 P+5 0 0 0.2656 1 0.0
